data_1574050
loop_
_publ_author_name
'G&#xf3;mez-Mu&#xf1;oz, Iv&#xe1;n'
'Hu, Ziqi'
'Vit&#xf3;rica-Yrez&#xe1;bal, I&#xf1;igo J'
'Coronado, Eugenio'
'M&#xed;nguez Espallargas, Guillermo'

_publ_section_title
;
 Implementing magnetic properties on demand with a dynamic
 lanthanoid-organic framework.
;
_journal_issue 6
_journal_name_full 'Chemical science'
_journal_page_first 2879
_journal_page_last 2885
_journal_paper_doi 10.1039/d4sc07042a
_journal_volume 16
_journal_year 2025
_chemical_formula_moiety 'C30 H22 Ce N O7, 0.5(C3 H7 N O), 0.35[C3H7NO]'
_chemical_formula_sum 'C32.55 H27.95 Ce N1.85 O7.85'
_chemical_formula_weight 710.74
_space_group_crystal_system monoclinic
_space_group_IT_number 14
_space_group_name_Hall '-P 2ybc'
_space_group_name_H-M_alt 'P 1 21/c 1'
_atom_sites_solution_hydrogens geom
_atom_sites_solution_primary dual
_audit_creation_date 2024-05-28
_audit_creation_method
;
Olex2 1.5
(compiled 2024.02.16 svn.r378c4104 for OlexSys, GUI svn.r6928)
;
_audit_update_record
;
2024-09-16 deposited with the CCDC.	2025-01-13 downloaded from the CCDC.
;
_cell_angle_alpha 90
_cell_angle_beta 97.249(2)
_cell_angle_gamma 90
_cell_formula_units_Z 8
_cell_length_a 15.0927(3)
_cell_length_b 27.9263(5)
_cell_length_c 16.1650(3)
_cell_measurement_reflns_used 9156
_cell_measurement_temperature 120.00(10)
_cell_measurement_theta_max 20.3050
_cell_measurement_theta_min 3.1830
_cell_volume 6758.8(2)
_computing_cell_refinement 'CrysAlisPro 1.171.43.92a (Rigaku OD, 2023)'
_computing_data_collection 'CrysAlisPro system (CCD 40.84a (release 31-07-2020))'
_computing_data_reduction 'CrysAlisPro 1.171.43.92a (Rigaku OD, 2023)'
_computing_molecular_graphics 'Olex2 1.5 (Dolomanov et al., 2009)'
_computing_publication_material 'Olex2 1.5 (Dolomanov et al., 2009)'
_computing_structure_refinement 'SHELXL 2018/3 (Sheldrick, 2015)'
_computing_structure_solution 'SHELXT 2018/2 (Sheldrick, 2018)'
_diffrn_ambient_environment N~2~
_diffrn_ambient_temperature 120.00(10)
_diffrn_detector 'CCD plate'
_diffrn_detector_area_resol_mean 16.0267
_diffrn_detector_type Sapphire3
_diffrn_measured_fraction_theta_full 0.998
_diffrn_measured_fraction_theta_max 0.998
_diffrn_measurement_details
;
List of Runs (angles in degrees, time in seconds):

  # Type    Start    End  Width  t~exp~   \w     \q     \k     \f   Frames
#--------------------------------------------------------------------------
  1  \w    -84.00 -15.00   1.00   20.00    --  -14.81 144.00  25.52   69
  2  \w    -88.00  58.00   1.00   20.00    --  -14.81   0.00 -90.00  146
  3  \w    -14.00  42.00   1.00   20.00    --   15.75  77.00 -30.00   56
  4  \w    -42.00  46.00   1.00   20.00    --   15.75 -77.00  90.00   88
  5  \w    -14.00  42.00   1.00   20.00    --   15.75  77.00  30.00   56
  6  \w      9.00  78.00   1.00   20.00    --   15.75-132.00 -75.18   69
  7  \w    -53.00  37.00   1.00   20.00    --   15.75 -57.00 -30.00   90
  8  \w     -6.00  85.00   1.00   20.00    --   15.75  57.00 120.00   91
  9  \w     -6.00  85.00   1.00   20.00    --   15.75  57.00-120.00   91
 10  \w    -79.00 -12.00   1.00   20.00    --  -14.81 136.00 -84.91   67
 11  \w    -91.00 -39.00   1.00   20.00    --  -14.81-178.00 150.00   52
 12  \w    -35.00  54.00   1.00   20.00    --  -14.81  57.00 150.00   89
 13  \w    -83.00 -51.00   1.00   20.00    --  -14.81 142.00 -24.43   32
 14  \w    -14.00  42.00   1.00   20.00    --   15.75  77.00-180.00   56
;
_diffrn_measurement_device 'four-circle diffractometer'
_diffrn_measurement_device_type 'SuperNova, Single source at offset/far, Sapphire3'
_diffrn_measurement_method '\w scans'
_diffrn_orient_matrix_type 'CrysAlisPro convention (1999,Acta A55,543-557)'
_diffrn_orient_matrix_UB_11 0.0049681000
_diffrn_orient_matrix_UB_12 -0.0200792000
_diffrn_orient_matrix_UB_13 -0.0258742000
_diffrn_orient_matrix_UB_21 0.0260894000
_diffrn_orient_matrix_UB_22 0.0140017000
_diffrn_orient_matrix_UB_23 -0.0244486000
_diffrn_orient_matrix_UB_31 0.0392315000
_diffrn_orient_matrix_UB_32 -0.0067601000
_diffrn_orient_matrix_UB_33 0.0262616000
_diffrn_radiation_monochromator mirror
_diffrn_radiation_probe x-ray
_diffrn_radiation_type 'Mo K\a'
_diffrn_radiation_wavelength 0.71073
_diffrn_reflns_av_R_equivalents 0.1565
_diffrn_reflns_av_unetI/netI 0.0808
_diffrn_reflns_Laue_measured_fraction_full 0.998
_diffrn_reflns_Laue_measured_fraction_max 0.998
_diffrn_reflns_limit_h_max 16
_diffrn_reflns_limit_h_min -16
_diffrn_reflns_limit_k_max 31
_diffrn_reflns_limit_k_min -31
_diffrn_reflns_limit_l_max 17
_diffrn_reflns_limit_l_min -17
_diffrn_reflns_number 114197
_diffrn_reflns_point_group_measured_fraction_full 0.998
_diffrn_reflns_point_group_measured_fraction_max 0.998
_diffrn_reflns_theta_full 23.256
_diffrn_reflns_theta_max 23.256
_diffrn_reflns_theta_min 2.796
_diffrn_source 'micro-focus sealed X-ray tube'
_diffrn_source_type 'SuperNova (Mo) X-ray Source'
_exptl_absorpt_coefficient_mu 1.395
_exptl_absorpt_correction_T_max 1.00000
_exptl_absorpt_correction_T_min 0.98496
_exptl_absorpt_correction_type multi-scan
_exptl_absorpt_process_details
;
CrysAlisPro 1.171.43.92a (Rigaku Oxford Diffraction, 2023)
Empirical absorption correction using spherical harmonics,
implemented in SCALE3 ABSPACK scaling algorithm.
;
_exptl_crystal_colour 'clear colourless'
_exptl_crystal_colour_lustre clear
_exptl_crystal_colour_primary colourless
_exptl_crystal_density_diffrn 1.397
_exptl_crystal_description needle
_exptl_crystal_F_000 2856
_exptl_crystal_size_max 0.08
_exptl_crystal_size_mid 0.02
_exptl_crystal_size_min 0.01
_refine_diff_density_max 1.618
_refine_diff_density_min -0.909
_refine_diff_density_rms 0.124
_refine_ls_extinction_method none
_refine_ls_goodness_of_fit_ref 1.046
_refine_ls_hydrogen_treatment constr
_refine_ls_matrix_type full
_refine_ls_number_parameters 885
_refine_ls_number_reflns 9681
_refine_ls_number_restraints 678
_refine_ls_restrained_S_all 1.019
_refine_ls_R_factor_all 0.0734
_refine_ls_R_factor_gt 0.0470
_refine_ls_shift/su_max 0.001
_refine_ls_shift/su_mean 0.000
_refine_ls_structure_factor_coef Fsqd
_refine_ls_weighting_details 'w=1/[\s^2^(Fo^2^)+(0.0525P)^2^+8.3215P] where P=(Fo^2^+2Fc^2^)/3'
_refine_ls_weighting_scheme calc
_refine_ls_wR_factor_gt 0.1102
_refine_ls_wR_factor_ref 0.1214
_reflns_Friedel_coverage 0.000
_reflns_number_gt 7050
_reflns_number_total 9681
_reflns_threshold_expression 'I > 2\s(I)'
_cod_data_source_file d4sc07042a2.cif
_cod_data_source_block sx876
_cod_database_code 1574050
_shelx_shelxl_version_number 2018/3
_shelx_space_group_comment
;
The symmetry employed for this shelxl refinement is uniquely defined
by the following loop, which should always be used as a source of
symmetry information in preference to the above space-group names.
They are only intended as comments.
;
_shelx_estimated_absorpt_t_max 0.986
_shelx_estimated_absorpt_t_min 0.897
_olex2_refinement_description
;
1. Restrained distances
 C31-C38 \\sim C31-C32
 with sigma of 0.02
 C44-C35 \\sim C44-C41
 with sigma of 0.02
 C38-C43 \\sim C32-C33
 with sigma of 0.02
 C38-C37 \\sim C32-C39
 with sigma of 0.02
 C35-C42 \\sim C41-C34
 with sigma of 0.02
 C35-C36 \\sim C41-C40
 with sigma of 0.02
 C43-C42 \\sim C33-C34
 with sigma of 0.02
 C37-C36 \\sim C39-C40
 with sigma of 0.02
 C31-C43 \\sim C31-C33
 with sigma of 0.04
 C31-C37 \\sim C31-C39
 with sigma of 0.04
 C44-C42 \\sim C44-C34
 with sigma of 0.04
 C44-C36 \\sim C44-C40
 with sigma of 0.04
 C38-C42 \\sim C32-C34
 with sigma of 0.04
 C38-C36 \\sim C32-C40
 with sigma of 0.04
 C35-C43 \\sim C41-C33
 with sigma of 0.04
 C35-C37 \\sim C41-C39
 with sigma of 0.04
 C43-C37 \\sim C33-C39
 with sigma of 0.04
 C42-C36 \\sim C34-C40
 with sigma of 0.04
 N4-C72 \\sim N4-C8
 with sigma of 0.02
 N3-C70 \\sim N3-C23
 with sigma of 0.02
 C56-C53 \\sim C56-C53A
 with sigma of 0.02
 C53-C54 \\sim C53A-C54A
 with sigma of 0.02
 C53-C52 \\sim C53A-C52A
 with sigma of 0.02
 C46-C50 \\sim C46-C50A
 with sigma of 0.02
 C54-C55 \\sim C54A-C55A
 with sigma of 0.02
 C55-C50 \\sim C55A-C50A
 with sigma of 0.02
 C50-C51 \\sim C50A-C51A
 with sigma of 0.02
 C51-C52 \\sim C51A-C52A
 with sigma of 0.02
 C56-C54 \\sim C56-C54A
 with sigma of 0.04
 C56-C52 \\sim C56-C52A
 with sigma of 0.04
 C53-C55 \\sim C53A-C55A
 with sigma of 0.04
 C53-C51 \\sim C53A-C51A
 with sigma of 0.04
 C46-C55 \\sim C46-C55A
 with sigma of 0.04
 C46-C51 \\sim C46-C51A
 with sigma of 0.04
 C54-C50 \\sim C54A-C50A
 with sigma of 0.04
 C54-C52 \\sim C54A-C52A
 with sigma of 0.04
 C55-C51 \\sim C55A-C51A
 with sigma of 0.04
 C50-C52 \\sim C50A-C52A
 with sigma of 0.04
2. Restrained planarity
 C71, O15, N4, C72, C8
 with sigma of 0.1
 C19, O16, N3, C70, C23
 with sigma of 0.1
3. Uiso/Uaniso restraints and constraints
C38 \\sim C35 \\sim C43 \\sim C42 \\sim C37 \\sim C36 \\sim C32 \\sim C41 \\sim
C33 \\sim C34 \\sim C39 \\sim C40: within 2A with sigma of 0.02 and sigma for
terminal atoms of 0.04 within 2A
C71 \\sim O15 \\sim N4 \\sim C72 \\sim C8: within 2A with sigma of 0.04 and
sigma for terminal atoms of 0.08 within 2A
C19 \\sim O16 \\sim N3 \\sim C70 \\sim C23: within 2A with sigma of 0.04 and
sigma for terminal atoms of 0.08 within 2A
C71 \\sim O15 \\sim N4 \\sim C72 \\sim C8 \\sim C19 \\sim O16 \\sim N3 \\sim
C70 \\sim C23: within 2A with sigma of 0.02 and sigma for terminal atoms of
0.04 within 2A
C53 \\sim C54 \\sim C55 \\sim C50 \\sim C51 \\sim C52 \\sim C53A \\sim C54A
\\sim C55A \\sim C50A \\sim C51A \\sim C52A: within 2A with sigma of 0.02 and
sigma for terminal atoms of 0.04 within 2A
C52A \\sim C52 \\sim C51 \\sim C51A \\sim C50 \\sim C50A \\sim C54 \\sim C54A
\\sim C53A \\sim C53 \\sim C55 \\sim C55A: within 2A with sigma of 0.002 and
sigma for terminal atoms of 0.004 within 2A
4. Rigid body (RIGU) restrains
 C38, C35, C43, C42, C37, C36
 with sigma for 1-2 distances of 0.004 and sigma for 1-3 distances of 0.004
 C32, C41, C33, C34, C39, C40
 with sigma for 1-2 distances of 0.004 and sigma for 1-3 distances of 0.004
 C71, O15, N4, C72, C8
 with sigma for 1-2 distances of 0.004 and sigma for 1-3 distances of 0.004
 C19, O16, N3, C70, C23
 with sigma for 1-2 distances of 0.004 and sigma for 1-3 distances of 0.004
 C53, C54, C55, C50, C51, C52
 with sigma for 1-2 distances of 0.004 and sigma for 1-3 distances of 0.004
 C53A, C54A, C55A, C50A, C51A, C52A
 with sigma for 1-2 distances of 0.004 and sigma for 1-3 distances of 0.004
5. Others
 Sof(C32)=Sof(C41)=Sof(C33)=Sof(H33)=Sof(C34)=Sof(H34)=Sof(C39)=Sof(H39)=
 Sof(C40)=Sof(H40)=Sof(C19)=Sof(H19)=Sof(O16)=Sof(N3)=Sof(C70)=Sof(H70A)=
 Sof(H70B)=Sof(H70C)=Sof(C23)=Sof(H23A)=Sof(H23B)=Sof(H23C)=1-FVAR(1)
 Sof(C38)=Sof(C35)=Sof(C43)=Sof(H43)=Sof(C42)=Sof(H42)=Sof(C37)=Sof(H37)=
 Sof(C36)=Sof(H36)=Sof(C71)=Sof(H71)=Sof(O15)=Sof(N4)=Sof(C72)=Sof(H72A)=
 Sof(H72B)=Sof(H72C)=Sof(C8)=Sof(H8A)=Sof(H8B)=Sof(H8C)=FVAR(1)
 Sof(C53A)=Sof(C54A)=Sof(H54A)=Sof(C55A)=Sof(H55A)=Sof(C50A)=Sof(C51A)=
 Sof(H51A)=Sof(C52A)=Sof(H52A)=1-FVAR(2)
 Sof(C53)=Sof(C54)=Sof(H54)=Sof(C55)=Sof(H55)=Sof(C50)=Sof(C51)=Sof(H51)=
 Sof(C52)=Sof(H52)=FVAR(2)
6.a Free rotating group:
 C71(O15,N4,C72,C8), C19(O16,N3,C70,C23)
6.b Me refined with riding coordinates:
 C69(H69A,H69B,H69C), C68(H68A,H68B,H68C), C65(H65A,H65B,H65C), C66(H66A,H66B,
 H66C), C72(H72A,H72B,H72C), C8(H8A,H8B,H8C), C70(H70A,H70B,H70C), C23(H23A,
 H23B,H23C)
6.c Aromatic/amide H refined with riding coordinates:
 C21(H21), C20(H20), C49(H49), C28(H28), C12(H12), C47(H47), C10(H10),
 C54(H54), C7(H7), C14(H14), C17(H17), C55(H55), C59(H59), C25(H25), C3(H3),
 C62(H62), C58(H58), C6(H6), C16(H16), C26(H26), C4(H4), C45(H45), C29(H29),
 C61(H61), C43(H43), C67(H67), C64(H64), C51(H51), C42(H42), C52(H52), C37(H37),
  C36(H36), C33(H33), C34(H34), C39(H39), C40(H40), C71(H71), C19(H19),
 C54A(H54A), C55A(H55A), C51A(H51A), C52A(H52A)
;
_smtbx_masks_special_details
;
A solvent mask was calculated and 114 electrons were 
found in a volume of 1506\%A^3^ in 2 voids per unit cell. 
This is consistent with the presence of 
0.35[C3H7NO] per formula unit 
which account for 112 electrons 
per unit cell.
;
_smtbx_masks_void_probe_radius 1.2
_smtbx_masks_void_truncation_radius 1.2
_olex2_date_sample_data_collection 2024-04-19
_olex2_submission_special_instructions 'No special instructions were received'
_oxdiff_exptl_absorpt_empirical_details
;
Empirical correction (ABSPACK) includes:
- Absorption correction using spherical harmonics
- Frame scaling
;
_oxdiff_exptl_absorpt_empirical_full_max 1.045
_oxdiff_exptl_absorpt_empirical_full_min 0.956

loop_
_space_group_symop_operation_xyz
'x, y, z'
'-x, y+1/2, -z+1/2'
'-x, -y, -z'
'x, -y-1/2, z-1/2'

loop_
_atom_site_label
_atom_site_type_symbol
_atom_site_fract_x
_atom_site_fract_y
_atom_site_fract_z
_atom_site_U_iso_or_equiv
_atom_site_adp_type
_atom_site_occupancy
_atom_site_site_symmetry_order
_atom_site_calc_flag
_atom_site_refinement_flags_posn
_atom_site_refinement_flags_adp
_atom_site_refinement_flags_occupancy
_atom_site_disorder_assembly
_atom_site_disorder_group
Ce1 Ce 0.83687(3) 0.24733(2) 0.52681(2) 0.01390(13) Uani 1 1 d . . . . .
Ce2 Ce 0.80773(3) 0.26511(2) 0.78078(2) 0.01632(13) Uani 1 1 d . . . . .
O5 O 0.2556(3) 0.72086(15) 0.6031(3) 0.0172(11) Uani 1 1 d . . . . .
O10 O -0.0725(3) 0.24274(15) 0.8950(3) 0.0201(11) Uani 1 1 d . . . . .
O7 O 0.7377(3) 0.22600(15) 0.6529(3) 0.0203(11) Uani 1 1 d . . . . .
O4 O 1.0758(3) 0.73593(15) 0.3283(3) 0.0182(11) Uani 1 1 d . . . . .
O2 O 0.7377(3) 0.33503(15) 0.7051(3) 0.0225(11) Uani 1 1 d . . . . .
O6 O 0.3524(3) 0.76344(16) 0.6859(3) 0.0240(12) Uani 1 1 d . . . . .
O1 O 0.7834(3) 0.31968(15) 0.5815(3) 0.0227(12) Uani 1 1 d . . . . .
O12 O 0.1924(3) -0.15584(15) 0.4625(3) 0.0230(12) Uani 1 1 d . . . . .
O9 O -0.0678(3) 0.18289(16) 0.9849(3) 0.0224(11) Uani 1 1 d . . . . .
O3 O 1.0642(3) 0.67828(16) 0.2338(3) 0.0234(12) Uani 1 1 d . . . . .
O8 O 0.6728(3) 0.22729(16) 0.5233(3) 0.0243(12) Uani 1 1 d . . . . .
O11 O 0.1881(3) -0.18170(15) 0.5907(3) 0.0180(11) Uani 1 1 d . . . . .
O14 O 0.9834(3) 0.19796(16) 0.5398(3) 0.0236(12) Uani 1 1 d . . . . .
O13 O 0.8473(4) 0.17822(17) 0.7728(3) 0.0324(13) Uani 1 1 d . . . . .
C30 C 0.3374(5) 0.7318(2) 0.6321(4) 0.0212(17) Uani 1 1 d . . . . .
C31 C 0.6728(5) 0.2171(2) 0.5989(5) 0.0179(16) Uani 1 1 d D . . . .
C18 C 0.9596(5) 0.6782(2) 0.3310(4) 0.0202(17) Uani 1 1 d . . . . .
C56 C 0.1963(4) -0.1475(2) 0.5388(4) 0.0167(16) Uani 1 1 d D . . . .
C22 C 1.0372(4) 0.6984(2) 0.2954(4) 0.0182(16) Uani 1 1 d . . . . .
C21 C 0.8444(4) 0.6852(2) 0.4207(4) 0.0190(17) Uani 1 1 d . . . . .
H21 H 0.812134 0.704369 0.455185 0.023 Uiso 1 1 calc R U . . .
C20 C 0.9123(4) 0.7053(2) 0.3824(4) 0.0210(17) Uani 1 1 d . . . . .
H20 H 0.926796 0.738097 0.391413 0.025 Uiso 1 1 calc R U . . .
C1 C 0.7534(4) 0.3474(2) 0.6342(5) 0.0173(16) Uani 1 1 d . . . . .
C63 C -0.0401(5) 0.2021(2) 0.9236(4) 0.0193(17) Uani 1 1 d . . . . .
C49 C 0.3058(5) 0.1348(2) 0.7327(4) 0.0193(17) Uani 1 1 d . . . . .
H49 H 0.319771 0.165581 0.755764 0.023 Uiso 1 1 calc R U . . .
C27 C 0.4102(4) 0.7037(2) 0.6025(4) 0.0185(16) Uani 1 1 d . . . . .
C48 C 0.2284(4) 0.1117(2) 0.7505(4) 0.0149(16) Uani 1 1 d . . . . .
C28 C 0.3926(4) 0.6599(2) 0.5666(4) 0.0209(17) Uani 1 1 d . . . . .
H28 H 0.332992 0.648294 0.558113 0.025 Uiso 1 1 calc R U . . .
C57 C 0.1633(4) 0.1360(2) 0.7992(4) 0.0157(16) Uani 1 1 d . . . . .
C44 C 0.3624(4) 0.1141(2) 0.6824(4) 0.0188(17) Uani 1 1 d D . . . .
C15 C 0.8229(4) 0.6369(2) 0.4090(4) 0.0198(17) Uani 1 1 d . . . . .
C2 C 0.7378(4) 0.3982(2) 0.6053(4) 0.0190(17) Uani 1 1 d . . . . .
C12 C 0.6827(5) 0.6408(3) 0.4792(4) 0.0264(18) Uani 1 1 d . . . . .
H12 H 0.676276 0.673509 0.463583 0.032 Uiso 1 1 calc R U . . .
C53 C 0.214(3) -0.0986(6) 0.5725(16) 0.0202(19) Uani 0.61(2) 1 d D U P A 1
C9 C 0.6999(4) 0.5439(2) 0.5243(4) 0.0208(17) Uani 1 1 d . . . . .
C24 C 0.5484(5) 0.6492(2) 0.5512(4) 0.0203(17) Uani 1 1 d . . . . .
C46 C 0.2659(5) 0.0442(2) 0.6664(4) 0.0260(18) Uani 1 1 d D . . . .
C47 C 0.2112(5) 0.0664(2) 0.7161(4) 0.0226(17) Uani 1 1 d . . . . .
H47 H 0.158919 0.050113 0.727605 0.027 Uiso 1 1 calc R U . . .
C10 C 0.7615(5) 0.5654(2) 0.4785(4) 0.0220(17) Uani 1 1 d . . . . .
H10 H 0.809174 0.546743 0.462581 0.026 Uiso 1 1 calc R U . . .
C11 C 0.7547(5) 0.6141(2) 0.4551(4) 0.0204(17) Uani 1 1 d . . . . .
C54 C 0.189(3) -0.0845(7) 0.6482(16) 0.0202(19) Uani 0.61(2) 1 d D U P A 1
H54 H 0.163265 -0.107255 0.681972 0.024 Uiso 0.61(2) 1 calc R U P A 1
C38 C 0.5921(9) 0.1880(9) 0.6158(11) 0.015(4) Uani 0.534(6) 1 d D U P B 1
C7 C 0.6879(5) 0.4291(2) 0.6460(4) 0.0218(17) Uani 1 1 d . . . . .
H7 H 0.661159 0.417981 0.692543 0.026 Uiso 1 1 calc R U . . .
C14 C 0.6293(5) 0.5719(2) 0.5454(4) 0.0241(18) Uani 1 1 d . . . . .
H14 H 0.585284 0.557490 0.574521 0.029 Uiso 1 1 calc R U . . .
C5 C 0.7105(4) 0.4933(2) 0.5514(4) 0.0208(17) Uani 1 1 d . . . . .
C17 C 0.9354(5) 0.6304(3) 0.3159(5) 0.031(2) Uani 1 1 d . . . . .
H17 H 0.965462 0.611716 0.279016 0.037 Uiso 1 1 calc R U . . .
C55 C 0.199(5) -0.0376(10) 0.675(3) 0.0201(19) Uani 0.61(2) 1 d D U P A 1
H55 H 0.180562 -0.028698 0.726745 0.024 Uiso 0.61(2) 1 calc R U P A 1
C59 C 0.0809(4) 0.2063(2) 0.8299(4) 0.0209(17) Uani 1 1 d . . . . .
H59 H 0.068477 0.239385 0.821270 0.025 Uiso 1 1 calc R U . . .
C25 C 0.5654(5) 0.6946(2) 0.5862(4) 0.0217(17) Uani 1 1 d . . . . .
H25 H 0.624197 0.707367 0.592027 0.026 Uiso 1 1 calc R U . . .
C3 C 0.7744(5) 0.4142(2) 0.5360(4) 0.0230(18) Uani 1 1 d . . . . .
H3 H 0.809175 0.393066 0.507236 0.028 Uiso 1 1 calc R U . . .
C62 C 0.1142(5) 0.1096(2) 0.8512(4) 0.0234(18) Uani 1 1 d . . . . .
H62 H 0.124916 0.076248 0.857642 0.028 Uiso 1 1 calc R U . . .
C50 C 0.2368(12) -0.0032(4) 0.6275(9) 0.0202(19) Uani 0.61(2) 1 d D U P A 1
C58 C 0.1468(5) 0.1848(2) 0.7911(5) 0.0245(18) Uani 1 1 d . . . . .
H58 H 0.181560 0.203737 0.758425 0.029 Uiso 1 1 calc R U . . .
C13 C 0.6216(4) 0.6202(2) 0.5249(5) 0.0233(18) Uani 1 1 d . . . . .
C6 C 0.6755(5) 0.4763(2) 0.6207(4) 0.0222(17) Uani 1 1 d . . . . .
H6 H 0.642460 0.497258 0.651449 0.027 Uiso 1 1 calc R U . . .
C16 C 0.8682(5) 0.6103(3) 0.3544(5) 0.0298(19) Uani 1 1 d . . . . .
H16 H 0.852234 0.577827 0.343634 0.036 Uiso 1 1 calc R U . . .
C60 C 0.0320(5) 0.1796(2) 0.8819(4) 0.0211(17) Uani 1 1 d . . . . .
C26 C 0.4963(5) 0.7207(2) 0.6125(4) 0.0239(18) Uani 1 1 d . . . . .
H26 H 0.508625 0.751019 0.637935 0.029 Uiso 1 1 calc R U . . .
C35 C 0.4414(13) 0.1384(14) 0.6566(15) 0.021(4) Uani 0.534(6) 1 d D U P B 1
C4 C 0.7606(5) 0.4608(2) 0.5086(5) 0.0269(18) Uani 1 1 d . . . . .
H4 H 0.784997 0.471194 0.460320 0.032 Uiso 1 1 calc R U . . .
C45 C 0.3422(5) 0.0691(2) 0.6499(5) 0.0303(19) Uani 1 1 d . . . . .
H45 H 0.381260 0.054692 0.615475 0.036 Uiso 1 1 calc R U . . .
C29 C 0.4617(5) 0.6323(2) 0.5425(4) 0.0253(18) Uani 1 1 d . . . . .
H29 H 0.449052 0.601324 0.519728 0.030 Uiso 1 1 calc R U . . .
C61 C 0.0508(5) 0.1309(2) 0.8932(4) 0.0224(17) Uani 1 1 d . . . . .
H61 H 0.019831 0.112444 0.929740 0.027 Uiso 1 1 calc R U . . .
N2 N 1.1004(5) 0.1628(3) 0.4839(5) 0.062(2) Uani 1 1 d . . . . .
C43 C 0.5877(10) 0.1729(6) 0.6977(10) 0.021(4) Uani 0.534(6) 1 d D U P B 1
H43 H 0.636229 0.178709 0.739874 0.025 Uiso 0.534(6) 1 calc R U P B 1
C67 C 1.0169(6) 0.1792(3) 0.4795(6) 0.042(2) Uani 1 1 d . . . . .
H67 H 0.980035 0.176719 0.427565 0.051 Uiso 1 1 calc R U . . .
C64 C 0.8861(7) 0.1542(3) 0.7237(6) 0.050(3) Uani 1 1 d . . . . .
H64 H 0.917443 0.170503 0.684779 0.060 Uiso 1 1 calc R U . . .
C51 C 0.2556(12) -0.0164(4) 0.5478(8) 0.0203(19) Uani 0.61(2) 1 d D U P A 1
H51 H 0.279572 0.006755 0.513827 0.024 Uiso 0.61(2) 1 calc R U P A 1
N1 N 0.8856(6) 0.1063(3) 0.7230(5) 0.067(3) Uani 1 1 d . . . . .
C42 C 0.5111(9) 0.1491(6) 0.7171(10) 0.022(4) Uani 0.534(6) 1 d D U P B 1
H42 H 0.507382 0.140078 0.773243 0.026 Uiso 0.534(6) 1 calc R U P B 1
C52 C 0.2401(11) -0.0625(4) 0.5175(9) 0.0202(19) Uani 0.61(2) 1 d D U P A 1
H52 H 0.246434 -0.069971 0.461203 0.024 Uiso 0.61(2) 1 calc R U P A 1
C69 C 1.1625(7) 0.1664(4) 0.5605(6) 0.082(4) Uani 1 1 d . . . . .
H69A H 1.220114 0.152441 0.551394 0.123 Uiso 1 1 calc R U . . .
H69B H 1.170887 0.200123 0.576197 0.123 Uiso 1 1 calc R U . . .
H69C H 1.138370 0.148964 0.605267 0.123 Uiso 1 1 calc R U . . .
C68 C 1.1359(8) 0.1447(5) 0.4101(6) 0.118(6) Uani 1 1 d . . . . .
H68A H 1.197765 0.134265 0.425443 0.177 Uiso 1 1 calc R U . . .
H68B H 1.099702 0.117469 0.387250 0.177 Uiso 1 1 calc R U . . .
H68C H 1.133950 0.170070 0.368113 0.177 Uiso 1 1 calc R U . . .
C37 C 0.5194(8) 0.1789(5) 0.5564(8) 0.021(3) Uani 0.534(6) 1 d D U P B 1
H37 H 0.520413 0.189902 0.500982 0.025 Uiso 0.534(6) 1 calc R U P B 1
C65 C 0.9342(8) 0.0808(4) 0.6626(8) 0.106(5) Uani 1 1 d . . . . .
H65A H 0.927655 0.046163 0.669762 0.159 Uiso 1 1 calc R U . . .
H65B H 0.909452 0.089848 0.605803 0.159 Uiso 1 1 calc R U . . .
H65C H 0.997571 0.089379 0.672212 0.159 Uiso 1 1 calc R U . . .
C36 C 0.4449(8) 0.1538(5) 0.5761(8) 0.023(3) Uani 0.534(6) 1 d D U P B 1
H36 H 0.396543 0.147344 0.534029 0.028 Uiso 0.534(6) 1 calc R U P B 1
C66 C 0.8378(10) 0.0797(4) 0.7844(9) 0.126(6) Uani 1 1 d . . . . .
H66A H 0.843801 0.045221 0.775769 0.188 Uiso 1 1 calc R U . . .
H66B H 0.863932 0.088071 0.841176 0.188 Uiso 1 1 calc R U . . .
H66C H 0.774474 0.088536 0.776459 0.188 Uiso 1 1 calc R U . . .
C32 C 0.5939(11) 0.1942(12) 0.6310(13) 0.023(5) Uani 0.466(6) 1 d D U P B 2
C41 C 0.4430(15) 0.1420(16) 0.6683(19) 0.025(5) Uani 0.466(6) 1 d D U P B 2
C33 C 0.6018(11) 0.1588(7) 0.6922(12) 0.021(4) Uani 0.466(6) 1 d D U P B 2
H33 H 0.658893 0.151425 0.721170 0.025 Uiso 0.466(6) 1 calc R U P B 2
C34 C 0.5263(10) 0.1340(7) 0.7116(13) 0.025(4) Uani 0.466(6) 1 d D U P B 2
H34 H 0.532703 0.111138 0.755475 0.030 Uiso 0.466(6) 1 calc R U P B 2
C39 C 0.5097(9) 0.2046(6) 0.5926(11) 0.030(3) Uani 0.466(6) 1 d D U P B 2
H39 H 0.501922 0.229725 0.552671 0.036 Uiso 0.466(6) 1 calc R U P B 2
C40 C 0.4358(10) 0.1791(6) 0.6113(11) 0.034(3) Uani 0.466(6) 1 d D U P B 2
H40 H 0.378424 0.187422 0.584038 0.041 Uiso 0.466(6) 1 calc R U P B 2
C71 C 0.3863(10) 0.2654(4) 0.6839(10) 0.117(7) Uani 0.534(6) 1 d G U P B 1
H71 H 0.423407 0.243253 0.659811 0.141 Uiso 0.534(6) 1 calc R U P B 1
O15 O 0.3149(12) 0.2503(6) 0.7020(15) 0.256(13) Uani 0.534(6) 1 d G U P B 1
N4 N 0.4170(8) 0.3111(4) 0.6954(6) 0.086(4) Uani 0.534(6) 1 d DG U P B 1
C72 C 0.5027(10) 0.3257(7) 0.6720(12) 0.080(6) Uani 0.534(6) 1 d DG U P B 1
H72A H 0.512722 0.359675 0.685113 0.120 Uiso 0.534(6) 1 calc R U P B 1
H72B H 0.550297 0.306598 0.703022 0.120 Uiso 0.534(6) 1 calc R U P B 1
H72C H 0.503051 0.320649 0.612035 0.120 Uiso 0.534(6) 1 calc R U P B 1
C8 C 0.3640(11) 0.3471(5) 0.7320(13) 0.112(7) Uani 0.534(6) 1 d DG U P B 1
H8A H 0.396104 0.377666 0.735590 0.167 Uiso 0.534(6) 1 calc R U P B 1
H8B H 0.306510 0.350928 0.697083 0.167 Uiso 0.534(6) 1 calc R U P B 1
H8C H 0.353815 0.336868 0.788045 0.167 Uiso 0.534(6) 1 calc R U P B 1
C19 C 0.3976(7) 0.3521(6) 0.7995(9) 0.102(7) Uani 0.466(6) 1 d G U P B 2
H19 H 0.353356 0.340992 0.756736 0.123 Uiso 0.466(6) 1 calc R U P B 2
O16 O 0.3717(9) 0.3673(8) 0.8633(11) 0.171(10) Uani 0.466(6) 1 d G U P B 2
N3 N 0.4844(8) 0.3496(4) 0.7845(8) 0.073(4) Uani 0.466(6) 1 d DG U P B 2
C70 C 0.5087(13) 0.3308(8) 0.7067(10) 0.080(7) Uani 0.466(6) 1 d DG U P B 2
H70A H 0.573754 0.332002 0.707886 0.120 Uiso 0.466(6) 1 calc R U P B 2
H70B H 0.488284 0.297604 0.699539 0.120 Uiso 0.466(6) 1 calc R U P B 2
H70C H 0.480516 0.350241 0.660150 0.120 Uiso 0.466(6) 1 calc R U P B 2
C23 C 0.5560(7) 0.3658(6) 0.8469(11) 0.070(6) Uani 0.466(6) 1 d DG U P B 2
H23A H 0.613557 0.361411 0.825825 0.105 Uiso 0.466(6) 1 calc R U P B 2
H23B H 0.547488 0.399779 0.858819 0.105 Uiso 0.466(6) 1 calc R U P B 2
H23C H 0.555244 0.347134 0.898174 0.105 Uiso 0.466(6) 1 calc R U P B 2
C53A C 0.207(4) -0.0972(8) 0.569(2) 0.0202(19) Uani 0.39(2) 1 d D U P A 2
C54A C 0.181(4) -0.0837(10) 0.646(2) 0.0202(19) Uani 0.39(2) 1 d D U P A 2
H54A H 0.149158 -0.105577 0.675850 0.024 Uiso 0.39(2) 1 calc R U P A 2
C55A C 0.202(7) -0.0387(16) 0.678(4) 0.0201(19) Uani 0.39(2) 1 d D U P A 2
H55A H 0.179932 -0.029226 0.728245 0.024 Uiso 0.39(2) 1 calc R U P A 2
C50A C 0.2537(18) -0.0069(5) 0.6387(13) 0.0202(19) Uani 0.39(2) 1 d D U P A 2
C51A C 0.2908(17) -0.0226(6) 0.5680(13) 0.0202(19) Uani 0.39(2) 1 d D U P A 2
H51A H 0.329200 -0.001982 0.542161 0.024 Uiso 0.39(2) 1 calc R U P A 2
C52A C 0.2715(16) -0.0680(5) 0.5358(13) 0.0202(19) Uani 0.39(2) 1 d D U P A 2
H52A H 0.301217 -0.079663 0.491427 0.024 Uiso 0.39(2) 1 calc R U P A 2

loop_
_atom_site_aniso_label
_atom_site_aniso_U_11
_atom_site_aniso_U_22
_atom_site_aniso_U_33
_atom_site_aniso_U_23
_atom_site_aniso_U_13
_atom_site_aniso_U_12
Ce1 0.0155(2) 0.0145(2) 0.0129(2) -0.00053(16) 0.00644(16) -0.00077(17)
Ce2 0.0217(2) 0.0154(2) 0.0133(2) -0.00012(16) 0.00758(17) -0.00228(16)
O5 0.015(3) 0.020(3) 0.017(3) -0.002(2) 0.007(2) 0.003(2)
O10 0.017(3) 0.024(3) 0.020(3) -0.001(2) 0.003(2) 0.005(2)
O7 0.020(3) 0.024(3) 0.017(3) -0.004(2) 0.003(2) -0.006(2)
O4 0.017(3) 0.020(3) 0.019(3) -0.003(2) 0.009(2) -0.005(2)
O2 0.030(3) 0.019(3) 0.020(3) 0.003(2) 0.011(2) 0.002(2)
O6 0.021(3) 0.027(3) 0.024(3) -0.013(2) 0.003(2) 0.004(2)
O1 0.027(3) 0.016(3) 0.028(3) 0.001(2) 0.013(2) 0.002(2)
O12 0.033(3) 0.017(3) 0.021(3) -0.001(2) 0.012(2) -0.002(2)
O9 0.022(3) 0.026(3) 0.022(3) 0.002(2) 0.012(2) 0.003(2)
O3 0.030(3) 0.025(3) 0.019(3) -0.007(2) 0.017(2) -0.012(2)
O8 0.021(3) 0.027(3) 0.026(3) 0.001(2) 0.010(2) -0.007(2)
O11 0.026(3) 0.014(3) 0.016(3) 0.000(2) 0.012(2) 0.000(2)
O14 0.023(3) 0.021(3) 0.027(3) -0.005(2) 0.007(2) 0.008(2)
O13 0.050(4) 0.025(3) 0.021(3) -0.012(2) 0.002(3) 0.004(3)
C30 0.024(5) 0.020(4) 0.018(4) 0.003(3) 0.000(3) 0.003(3)
C31 0.019(4) 0.013(4) 0.025(5) -0.002(3) 0.017(4) 0.005(3)
C18 0.024(4) 0.020(4) 0.017(4) 0.010(3) 0.007(3) -0.001(3)
C56 0.019(4) 0.012(4) 0.022(5) -0.008(3) 0.011(3) -0.001(3)
C22 0.020(4) 0.014(4) 0.020(4) 0.001(3) 0.003(3) 0.000(3)
C21 0.010(4) 0.016(4) 0.033(5) -0.004(3) 0.007(3) 0.003(3)
C20 0.018(4) 0.021(4) 0.025(4) -0.005(3) 0.007(3) -0.005(3)
C1 0.010(4) 0.015(4) 0.029(5) -0.002(3) 0.009(3) -0.002(3)
C63 0.020(4) 0.022(4) 0.016(4) -0.006(3) 0.002(3) 0.000(3)
C49 0.030(5) 0.007(4) 0.022(4) 0.001(3) 0.009(4) -0.003(3)
C27 0.020(4) 0.016(4) 0.019(4) -0.004(3) 0.002(3) 0.003(3)
C48 0.014(4) 0.017(4) 0.014(4) 0.002(3) 0.001(3) 0.003(3)
C28 0.008(4) 0.026(4) 0.030(5) -0.007(3) 0.003(3) 0.003(3)
C57 0.013(4) 0.019(4) 0.016(4) -0.007(3) 0.007(3) -0.005(3)
C44 0.018(4) 0.012(4) 0.027(4) 0.007(3) 0.007(3) 0.005(3)
C15 0.014(4) 0.019(4) 0.028(5) -0.001(3) 0.008(3) -0.002(3)
C2 0.025(4) 0.020(4) 0.014(4) 0.001(3) 0.008(3) -0.002(3)
C12 0.031(5) 0.020(4) 0.029(5) 0.003(3) 0.009(4) 0.000(3)
C53 0.025(4) 0.016(2) 0.021(3) -0.0003(18) 0.012(3) -0.001(2)
C9 0.017(4) 0.018(4) 0.030(5) 0.006(3) 0.011(3) 0.002(3)
C24 0.020(4) 0.017(4) 0.025(4) 0.000(3) 0.008(3) -0.001(3)
C46 0.044(5) 0.010(4) 0.029(5) -0.008(3) 0.023(4) 0.000(3)
C47 0.027(5) 0.020(4) 0.024(4) 0.003(3) 0.014(4) -0.003(3)
C10 0.022(4) 0.012(4) 0.034(5) 0.001(3) 0.009(4) 0.002(3)
C11 0.025(4) 0.019(4) 0.018(4) -0.006(3) 0.008(3) -0.007(3)
C54 0.025(4) 0.0162(19) 0.021(3) -0.0001(18) 0.012(3) -0.001(2)
C38 0.019(5) 0.009(7) 0.018(6) -0.002(6) 0.006(4) -0.002(5)
C7 0.027(4) 0.022(4) 0.020(4) 0.003(3) 0.016(3) 0.004(3)
C14 0.022(4) 0.020(4) 0.032(5) 0.001(3) 0.010(4) -0.005(3)
C5 0.018(4) 0.016(4) 0.029(5) -0.005(3) 0.006(3) 0.001(3)
C17 0.038(5) 0.026(5) 0.033(5) -0.011(4) 0.020(4) -0.011(4)
C55 0.025(4) 0.016(2) 0.021(3) -0.0003(18) 0.013(3) 0.000(2)
C59 0.020(4) 0.014(4) 0.030(5) -0.001(3) 0.009(3) 0.000(3)
C25 0.015(4) 0.024(4) 0.025(4) -0.003(3) 0.002(3) 0.003(3)
C3 0.031(5) 0.009(4) 0.031(5) -0.003(3) 0.012(4) 0.004(3)
C62 0.028(5) 0.018(4) 0.026(5) -0.001(3) 0.006(4) 0.001(3)
C50 0.025(4) 0.017(2) 0.021(3) -0.0003(18) 0.013(3) 0.000(2)
C58 0.029(5) 0.013(4) 0.036(5) -0.004(3) 0.018(4) 0.002(3)
C13 0.014(4) 0.023(4) 0.035(5) -0.007(3) 0.011(4) 0.006(3)
C6 0.027(4) 0.026(4) 0.016(4) 0.002(3) 0.010(3) 0.007(3)
C16 0.032(5) 0.019(4) 0.040(5) -0.005(4) 0.012(4) -0.010(3)
C60 0.021(4) 0.017(4) 0.026(4) -0.006(3) 0.003(3) 0.006(3)
C26 0.034(5) 0.018(4) 0.022(4) -0.006(3) 0.011(4) -0.006(3)
C35 0.018(6) 0.019(7) 0.027(6) -0.003(6) 0.010(5) -0.003(5)
C4 0.034(5) 0.023(4) 0.027(5) 0.008(3) 0.019(4) 0.001(3)
C45 0.036(5) 0.022(4) 0.039(5) -0.002(4) 0.026(4) -0.005(4)
C29 0.028(5) 0.017(4) 0.033(5) -0.004(3) 0.011(4) 0.003(3)
C61 0.023(4) 0.022(4) 0.025(4) -0.003(3) 0.013(3) 0.001(3)
N2 0.056(6) 0.088(6) 0.044(5) 0.000(4) 0.012(4) 0.047(5)
C43 0.025(6) 0.019(8) 0.017(5) -0.003(6) 0.000(5) -0.010(6)
C67 0.051(6) 0.029(5) 0.045(6) 0.002(4) 0.001(5) 0.023(4)
C64 0.075(7) 0.040(6) 0.033(6) 0.010(4) -0.008(5) 0.004(5)
C51 0.026(4) 0.017(2) 0.021(3) -0.0001(19) 0.013(3) 0.000(2)
N1 0.088(7) 0.042(5) 0.066(6) -0.024(4) -0.009(5) 0.020(5)
C42 0.030(6) 0.021(8) 0.016(6) 0.000(6) 0.010(5) -0.009(5)
C52 0.025(4) 0.016(2) 0.021(3) -0.0004(18) 0.012(3) 0.000(2)
C69 0.070(8) 0.115(10) 0.052(7) 0.005(6) -0.021(6) 0.044(7)
C68 0.124(12) 0.198(15) 0.038(7) 0.001(8) 0.030(7) 0.106(11)
C37 0.023(5) 0.026(7) 0.015(6) 0.001(5) 0.010(4) -0.010(5)
C65 0.106(10) 0.091(9) 0.109(11) -0.062(8) -0.031(8) 0.046(8)
C36 0.016(5) 0.029(7) 0.025(6) -0.002(5) 0.000(5) -0.010(5)
C66 0.154(14) 0.064(9) 0.164(15) 0.012(9) 0.041(12) -0.047(9)
C32 0.028(6) 0.024(8) 0.016(8) 0.001(7) -0.001(6) -0.007(6)
C41 0.019(6) 0.024(8) 0.033(8) 0.000(7) 0.003(6) -0.004(6)
C33 0.020(6) 0.022(9) 0.020(7) 0.001(6) -0.003(6) -0.007(6)
C34 0.024(6) 0.024(9) 0.026(7) 0.005(7) -0.001(5) -0.011(6)
C39 0.027(6) 0.028(7) 0.036(8) 0.008(6) 0.005(6) 0.000(5)
C40 0.023(6) 0.034(7) 0.045(8) 0.009(6) 0.000(6) -0.003(6)
C71 0.096(13) 0.091(11) 0.156(16) 0.034(12) -0.021(13) -0.002(10)
O15 0.144(18) 0.23(2) 0.40(3) 0.05(2) 0.04(2) -0.056(15)
N4 0.082(9) 0.093(9) 0.083(10) 0.021(9) 0.012(8) 0.002(7)
C72 0.067(10) 0.112(15) 0.056(14) 0.029(12) -0.010(10) 0.005(9)
C8 0.081(14) 0.171(15) 0.079(15) -0.001(13) -0.003(11) 0.034(12)
C19 0.060(9) 0.154(15) 0.099(14) 0.027(13) 0.032(10) 0.010(11)
O16 0.097(15) 0.30(3) 0.120(16) 0.015(16) 0.050(12) 0.082(16)
N3 0.058(8) 0.081(10) 0.087(10) 0.034(8) 0.035(7) 0.020(8)
C70 0.072(14) 0.094(15) 0.079(13) 0.034(11) 0.027(11) 0.005(12)
C23 0.052(11) 0.014(10) 0.152(16) -0.008(11) 0.043(10) 0.005(8)
C53A 0.025(4) 0.016(2) 0.021(3) -0.0003(18) 0.012(3) -0.001(2)
C54A 0.025(4) 0.016(2) 0.021(3) -0.0002(18) 0.012(3) -0.001(2)
C55A 0.025(4) 0.016(2) 0.021(3) -0.0003(18) 0.013(3) 0.000(2)
C50A 0.025(4) 0.017(2) 0.021(3) -0.0002(19) 0.013(3) 0.000(2)
C51A 0.025(4) 0.016(2) 0.021(3) -0.0002(19) 0.013(3) 0.000(2)
C52A 0.025(4) 0.016(2) 0.021(3) -0.0004(19) 0.012(3) -0.001(2)

loop_
_atom_type_symbol
_atom_type_description
_atom_type_scat_dispersion_real
_atom_type_scat_dispersion_imag
_atom_type_scat_source
C C 0.0033 0.0016 'International Tables Vol C Tables 4.2.6.8 and 6.1.1.4'
H H 0.0000 0.0000 'International Tables Vol C Tables 4.2.6.8 and 6.1.1.4'
Ce Ce -0.2486 2.6331 'International Tables Vol C Tables 4.2.6.8 and 6.1.1.4'
N N 0.0061 0.0033 'International Tables Vol C Tables 4.2.6.8 and 6.1.1.4'
O O 0.0106 0.0060 'International Tables Vol C Tables 4.2.6.8 and 6.1.1.4'

loop_
_geom_angle_atom_site_label_1
_geom_angle_atom_site_label_2
_geom_angle_atom_site_label_3
_geom_angle
_geom_angle_site_symmetry_1
_geom_angle_site_symmetry_3
_geom_angle_publ_flag
O5 Ce1 O10 65.71(13) 3_666 4_665 ?
O5 Ce1 O7 113.42(14) 3_666 . ?
O5 Ce1 O4 148.68(13) 3_666 3_766 ?
O5 Ce1 O12 108.62(14) 3_666 3_656 ?
O5 Ce1 O9 77.47(14) 3_666 4_665 ?
O5 Ce1 O8 67.90(15) 3_666 . ?
O5 Ce1 O11 68.40(13) 3_666 3_656 ?
O5 Ce1 O14 129.00(14) 3_666 . ?
O5 Ce1 C31 91.46(17) 3_666 . ?
O5 Ce1 C63 71.87(16) 3_666 4_665 ?
O10 Ce1 O7 172.68(13) 4_665 . ?
O10 Ce1 C31 150.22(17) 4_665 . ?
O10 Ce1 C63 25.62(16) 4_665 4_665 ?
O7 Ce1 C31 24.77(15) . . ?
O7 Ce1 C63 161.68(16) . 4_665 ?
O4 Ce1 O10 116.63(13) 3_766 4_665 ?
O4 Ce1 O7 68.19(13) 3_766 . ?
O4 Ce1 O12 100.88(14) 3_766 3_656 ?
O4 Ce1 O11 142.30(13) 3_766 3_656 ?
O4 Ce1 O14 71.96(14) 3_766 . ?
O4 Ce1 C31 92.89(17) 3_766 . ?
O4 Ce1 C63 97.96(16) 3_766 4_665 ?
O1 Ce1 O5 80.41(14) . 3_666 ?
O1 Ce1 O10 115.86(14) . 4_665 ?
O1 Ce1 O7 70.52(14) . . ?
O1 Ce1 O4 70.62(14) . 3_766 ?
O1 Ce1 O12 137.59(15) . 3_656 ?
O1 Ce1 O9 71.44(15) . 4_665 ?
O1 Ce1 O8 79.61(15) . . ?
O1 Ce1 O11 146.36(14) . 3_656 ?
O1 Ce1 O14 138.19(15) . . ?
O1 Ce1 C31 76.06(16) . . ?
O1 Ce1 C63 93.98(18) . 4_665 ?
O12 Ce1 O10 105.17(14) 3_656 4_665 ?
O12 Ce1 O7 67.93(14) 3_656 . ?
O12 Ce1 O11 49.80(14) 3_656 3_656 ?
O12 Ce1 C31 62.66(16) 3_656 . ?
O12 Ce1 C63 128.40(17) 3_656 4_665 ?
O9 Ce1 O10 49.70(14) 4_665 4_665 ?
O9 Ce1 O7 137.62(14) 4_665 . ?
O9 Ce1 O4 82.14(14) 4_665 3_766 ?
O9 Ce1 O12 150.40(15) 4_665 3_656 ?
O9 Ce1 O11 111.85(14) 4_665 3_656 ?
O9 Ce1 O14 85.67(14) 4_665 . ?
O9 Ce1 C31 146.94(16) 4_665 . ?
O9 Ce1 C63 24.23(16) 4_665 4_665 ?
O8 Ce1 O10 126.82(14) . 4_665 ?
O8 Ce1 O7 49.06(14) . . ?
O8 Ce1 O4 116.47(15) . 3_766 ?
O8 Ce1 O12 67.10(14) . 3_656 ?
O8 Ce1 O9 137.88(15) . 4_665 ?
O8 Ce1 O11 77.28(14) . 3_656 ?
O8 Ce1 O14 134.92(14) . . ?
O8 Ce1 C31 24.52(16) . . ?
O8 Ce1 C63 139.77(17) . 4_665 ?
O11 Ce1 O10 62.63(13) 3_656 4_665 ?
O11 Ce1 O7 110.10(13) 3_656 . ?
O11 Ce1 C31 91.99(16) 3_656 . ?
O11 Ce1 C63 88.20(17) 3_656 4_665 ?
O14 Ce1 O10 66.72(14) . 4_665 ?
O14 Ce1 O7 111.36(14) . . ?
O14 Ce1 O12 67.82(14) . 3_656 ?
O14 Ce1 O11 74.39(14) . 3_656 ?
O14 Ce1 C31 123.95(16) . . ?
O14 Ce1 C63 73.39(17) . 4_665 ?
C31 Ce1 C63 161.98(18) . 4_665 ?
O5 Ce2 Ce1 38.54(9) 2_646 4_566 ?
O5 Ce2 O4 146.53(13) 2_646 3_766 ?
O5 Ce2 O6 51.40(14) 2_646 2_646 ?
O5 Ce2 O11 69.72(13) 2_646 2_656 ?
O5 Ce2 C30 26.57(16) 2_646 2_646 ?
O5 Ce2 C22 150.30(16) 2_646 3_766 ?
O10 Ce2 Ce1 41.97(11) 1_655 4_566 ?
O10 Ce2 O5 68.62(14) 1_655 2_646 ?
O10 Ce2 O4 90.60(14) 1_655 3_766 ?
O10 Ce2 O6 117.25(15) 1_655 2_646 ?
O10 Ce2 O3 74.65(15) 1_655 3_766 ?
O10 Ce2 O11 66.51(14) 1_655 2_656 ?
O10 Ce2 O13 68.93(15) 1_655 . ?
O10 Ce2 C30 94.65(17) 1_655 2_646 ?
O10 Ce2 C22 81.80(16) 1_655 3_766 ?
O7 Ce2 Ce1 141.96(10) . 4_566 ?
O7 Ce2 O5 104.13(14) . 2_646 ?
O7 Ce2 O10 134.93(14) . 1_655 ?
O7 Ce2 O4 71.65(14) . 3_766 ?
O7 Ce2 O2 79.80(14) . . ?
O7 Ce2 O6 81.41(15) . 2_646 ?
O7 Ce2 O3 116.85(15) . 3_766 ?
O7 Ce2 O11 155.41(14) . 2_656 ?
O7 Ce2 O13 66.81(15) . . ?
O7 Ce2 C30 89.71(17) . 2_646 ?
O7 Ce2 C22 94.68(17) . 3_766 ?
O4 Ce2 Ce1 132.07(9) 3_766 4_566 ?
O4 Ce2 C30 157.90(16) 3_766 2_646 ?
O4 Ce2 C22 25.65(15) 3_766 3_766 ?
O2 Ce2 Ce1 123.56(11) . 4_566 ?
O2 Ce2 O5 125.06(15) . 2_646 ?
O2 Ce2 O10 142.13(14) . 1_655 ?
O2 Ce2 O4 87.57(15) . 3_766 ?
O2 Ce2 O6 76.13(15) . 2_646 ?
O2 Ce2 O3 75.18(15) . 3_766 ?
O2 Ce2 O11 84.71(14) . 2_656 ?
O2 Ce2 O13 146.09(15) . . ?
O2 Ce2 C30 101.04(18) . 2_646 ?
O2 Ce2 C22 80.40(17) . 3_766 ?
O6 Ce2 Ce1 76.92(10) 2_646 4_566 ?
O6 Ce2 O4 150.64(14) 2_646 3_766 ?
O6 Ce2 O11 76.38(14) 2_646 2_656 ?
O6 Ce2 C30 25.24(16) 2_646 2_646 ?
O6 Ce2 C22 156.53(16) 2_646 3_766 ?
O3 Ce2 Ce1 99.16(10) 3_766 4_566 ?
O3 Ce2 O5 137.57(14) 3_766 2_646 ?
O3 Ce2 O4 50.53(14) 3_766 3_766 ?
O3 Ce2 O6 142.07(15) 3_766 2_646 ?
O3 Ce2 O11 76.77(14) 3_766 2_656 ?
O3 Ce2 C30 151.34(17) 3_766 2_646 ?
O3 Ce2 C22 24.89(15) 3_766 3_766 ?
O11 Ce2 Ce1 40.93(9) 2_656 4_566 ?
O11 Ce2 O4 126.88(13) 2_656 3_766 ?
O11 Ce2 C30 74.58(16) 2_656 2_646 ?
O11 Ce2 C22 101.47(17) 2_656 3_766 ?
O13 Ce2 Ce1 88.26(11) . 4_566 ?
O13 Ce2 O5 71.36(16) . 2_646 ?
O13 Ce2 O4 76.83(16) . 3_766 ?
O13 Ce2 O6 103.43(16) . 2_646 ?
O13 Ce2 O3 114.22(16) . 3_766 ?
O13 Ce2 O11 128.67(15) . 2_656 ?
O13 Ce2 C30 85.06(19) . 2_646 ?
O13 Ce2 C22 96.08(18) . 3_766 ?
C30 Ce2 Ce1 58.65(13) 2_646 4_566 ?
C30 Ce2 C22 175.57(19) 2_646 3_766 ?
C22 Ce2 Ce1 117.04(13) 3_766 4_566 ?
Ce1 O5 Ce2 102.90(15) 3_666 2_656 ?
C30 O5 Ce1 128.0(4) . 3_666 ?
C30 O5 Ce2 92.7(4) . 2_656 ?
Ce2 O10 Ce1 99.65(15) 1_455 4_466 ?
C63 O10 Ce1 90.8(4) . 4_466 ?
C63 O10 Ce2 133.5(4) . 1_455 ?
Ce2 O7 Ce1 108.18(16) . . ?
C31 O7 Ce1 88.7(4) . . ?
C31 O7 Ce2 153.0(4) . . ?
Ce1 O4 Ce2 107.52(15) 3_766 3_766 ?
C22 O4 Ce1 132.6(4) . 3_766 ?
C22 O4 Ce2 91.2(4) . 3_766 ?
C1 O2 Ce2 123.6(4) . . ?
C30 O6 Ce2 93.8(4) . 2_656 ?
C1 O1 Ce1 157.9(4) . . ?
C56 O12 Ce1 96.0(4) . 3_656 ?
C63 O9 Ce1 98.0(4) . 4_466 ?
C22 O3 Ce2 97.1(4) . 3_766 ?
C31 O8 Ce1 98.5(4) . . ?
Ce2 O11 Ce1 99.73(14) 2_646 3_656 ?
C56 O11 Ce1 93.6(4) . 3_656 ?
C56 O11 Ce2 165.8(4) . 2_646 ?
C67 O14 Ce1 125.3(5) . . ?
C64 O13 Ce2 133.7(6) . . ?
O5 C30 Ce2 60.7(3) . 2_656 ?
O5 C30 C27 117.9(6) . . ?
O6 C30 Ce2 61.0(4) . 2_656 ?
O6 C30 O5 120.2(6) . . ?
O6 C30 C27 121.8(6) . . ?
C27 C30 Ce2 164.7(5) . 2_656 ?
O7 C31 Ce1 66.6(4) . . ?
O7 C31 O8 122.6(6) . . ?
O7 C31 C38 123.8(8) . . ?
O7 C31 C32 115.4(9) . . ?
O8 C31 Ce1 57.0(3) . . ?
O8 C31 C38 113.2(8) . . ?
O8 C31 C32 122.0(9) . . ?
C38 C31 Ce1 160.9(11) . . ?
C32 C31 Ce1 171.1(15) . . ?
C20 C18 C22 121.2(6) . . ?
C20 C18 C17 118.9(6) . . ?
C17 C18 C22 119.9(6) . . ?
O12 C56 Ce1 59.5(3) . 3_656 ?
O12 C56 O11 120.6(6) . . ?
O12 C56 C53 121.2(11) . . ?
O12 C56 C53A 119.6(16) . . ?
O11 C56 Ce1 61.1(3) . 3_656 ?
O11 C56 C53 118.1(11) . . ?
O11 C56 C53A 119.8(15) . . ?
C53 C56 Ce1 178.7(18) . 3_656 ?
O4 C22 Ce2 63.1(3) . 3_766 ?
O4 C22 C18 119.5(6) . . ?
O3 C22 Ce2 58.1(3) . 3_766 ?
O3 C22 O4 121.2(6) . . ?
O3 C22 C18 119.3(6) . . ?
C18 C22 Ce2 177.4(5) . 3_766 ?
C20 C21 H21 119.9 . . ?
C20 C21 C15 120.3(6) . . ?
C15 C21 H21 119.9 . . ?
C18 C20 H20 119.5 . . ?
C21 C20 C18 121.0(6) . . ?
C21 C20 H20 119.5 . . ?
O2 C1 O1 124.8(6) . . ?
O2 C1 C2 120.3(6) . . ?
O1 C1 C2 114.9(6) . . ?
O10 C63 Ce1 63.6(3) . 4_466 ?
O10 C63 C60 118.1(6) . . ?
O9 C63 Ce1 57.8(3) . 4_466 ?
O9 C63 O10 120.7(6) . . ?
O9 C63 C60 121.1(6) . . ?
C60 C63 Ce1 171.3(5) . 4_466 ?
C48 C49 H49 119.2 . . ?
C44 C49 H49 119.2 . . ?
C44 C49 C48 121.6(6) . . ?
C28 C27 C30 120.1(6) . . ?
C28 C27 C26 119.4(6) . . ?
C26 C27 C30 120.6(6) . . ?
C49 C48 C57 121.4(6) . . ?
C47 C48 C49 117.1(6) . . ?
C47 C48 C57 121.3(6) . . ?
C27 C28 H28 119.9 . . ?
C27 C28 C29 120.2(6) . . ?
C29 C28 H28 119.9 . . ?
C62 C57 C48 120.7(6) . . ?
C58 C57 C48 121.2(6) . . ?
C58 C57 C62 118.1(6) . . ?
C49 C44 C35 123.7(19) . . ?
C49 C44 C45 118.9(6) . . ?
C49 C44 C41 117(2) . . ?
C45 C44 C35 117.3(19) . . ?
C45 C44 C41 124(2) . . ?
C21 C15 C11 120.7(6) . . ?
C21 C15 C16 118.5(6) . . ?
C16 C15 C11 120.9(6) . . ?
C7 C2 C1 121.4(6) . . ?
C7 C2 C3 119.1(6) . . ?
C3 C2 C1 119.5(6) . . ?
C11 C12 H12 119.4 . . ?
C13 C12 H12 119.4 . . ?
C13 C12 C11 121.3(6) . . ?
C54 C53 C56 121.8(10) . . ?
C54 C53 C52 118.4(10) . . ?
C52 C53 C56 118.2(13) . . ?
C10 C9 C14 118.0(6) . . ?
C10 C9 C5 120.8(6) . . ?
C14 C9 C5 121.2(6) . . ?
C25 C24 C13 120.5(6) . . ?
C29 C24 C25 118.3(6) . . ?
C29 C24 C13 121.1(6) . . ?
C47 C46 C50 118.5(8) . . ?
C47 C46 C45 117.2(6) . . ?
C47 C46 C50A 123.0(10) . . ?
C45 C46 C50 124.1(8) . . ?
C45 C46 C50A 119.3(10) . . ?
C48 C47 H47 118.3 . . ?
C46 C47 C48 123.3(7) . . ?
C46 C47 H47 118.3 . . ?
C9 C10 H10 119.1 . . ?
C9 C10 C11 121.8(6) . . ?
C11 C10 H10 119.1 . . ?
C12 C11 C15 121.1(6) . . ?
C10 C11 C15 121.1(6) . . ?
C10 C11 C12 117.8(6) . . ?
C53 C54 H54 119.6 . . ?
C55 C54 C53 120.8(12) . . ?
C55 C54 H54 119.6 . . ?
C43 C38 C31 117.9(12) . . ?
C37 C38 C31 123.9(11) . . ?
C37 C38 C43 118.0(11) . . ?
C2 C7 H7 119.3 . . ?
C2 C7 C6 121.3(7) . . ?
C6 C7 H7 119.3 . . ?
C9 C14 H14 119.1 . . ?
C13 C14 C9 121.8(7) . . ?
C13 C14 H14 119.1 . . ?
C6 C5 C9 121.9(6) . . ?
C6 C5 C4 117.3(6) . . ?
C4 C5 C9 120.7(6) . . ?
C18 C17 H17 119.9 . . ?
C16 C17 C18 120.1(7) . . ?
C16 C17 H17 119.9 . . ?
C54 C55 H55 119.3 . . ?
C54 C55 C50 121.4(12) . . ?
C50 C55 H55 119.3 . . ?
C58 C59 H59 119.7 . . ?
C58 C59 C60 120.5(6) . . ?
C60 C59 H59 119.7 . . ?
C24 C25 H25 120.2 . . ?
C26 C25 C24 119.7(6) . . ?
C26 C25 H25 120.2 . . ?
C2 C3 H3 119.9 . . ?
C4 C3 C2 120.2(7) . . ?
C4 C3 H3 119.9 . . ?
C57 C62 H62 119.2 . . ?
C61 C62 C57 121.6(6) . . ?
C61 C62 H62 119.2 . . ?
C55 C50 C46 119.6(11) . . ?
C55 C50 C51 117.8(9) . . ?
C51 C50 C46 122.2(10) . . ?
C57 C58 H58 119.5 . . ?
C59 C58 C57 121.0(7) . . ?
C59 C58 H58 119.5 . . ?
C12 C13 C24 120.2(6) . . ?
C12 C13 C14 119.4(6) . . ?
C14 C13 C24 120.4(6) . . ?
C7 C6 H6 119.5 . . ?
C5 C6 C7 121.0(6) . . ?
C5 C6 H6 119.5 . . ?
C15 C16 H16 119.4 . . ?
C17 C16 C15 121.2(7) . . ?
C17 C16 H16 119.4 . . ?
C59 C60 C63 121.3(6) . . ?
C61 C60 C63 120.0(6) . . ?
C61 C60 C59 118.8(6) . . ?
C27 C26 C25 121.4(6) . . ?
C27 C26 H26 119.3 . . ?
C25 C26 H26 119.3 . . ?
C42 C35 C44 118.2(15) . . ?
C42 C35 C36 119.2(11) . . ?
C36 C35 C44 122.5(12) . . ?
C5 C4 H4 119.5 . . ?
C3 C4 C5 120.9(7) . . ?
C3 C4 H4 119.5 . . ?
C44 C45 C46 121.8(7) . . ?
C44 C45 H45 119.1 . . ?
C46 C45 H45 119.1 . . ?
C28 C29 H29 119.5 . . ?
C24 C29 C28 121.0(6) . . ?
C24 C29 H29 119.5 . . ?
C62 C61 C60 119.9(7) . . ?
C62 C61 H61 120.1 . . ?
C60 C61 H61 120.1 . . ?
C67 N2 C69 121.5(8) . . ?
C67 N2 C68 121.2(8) . . ?
C68 N2 C69 117.0(8) . . ?
C38 C43 H43 120.2 . . ?
C38 C43 C42 119.6(13) . . ?
C42 C43 H43 120.2 . . ?
O14 C67 N2 124.6(8) . . ?
O14 C67 H67 117.7 . . ?
N2 C67 H67 117.7 . . ?
O13 C64 H64 118.5 . . ?
O13 C64 N1 122.9(9) . . ?
N1 C64 H64 118.5 . . ?
C50 C51 H51 119.2 . . ?
C52 C51 C50 121.7(10) . . ?
C52 C51 H51 119.2 . . ?
C64 N1 C65 119.1(10) . . ?
C64 N1 C66 119.6(9) . . ?
C65 N1 C66 121.4(9) . . ?
C35 C42 C43 121.4(14) . . ?
C35 C42 H42 119.3 . . ?
C43 C42 H42 119.3 . . ?
C53 C52 H52 120.6 . . ?
C51 C52 C53 118.8(10) . . ?
C51 C52 H52 120.6 . . ?
N2 C69 H69A 109.5 . . ?
N2 C69 H69B 109.5 . . ?
N2 C69 H69C 109.5 . . ?
H69A C69 H69B 109.5 . . ?
H69A C69 H69C 109.5 . . ?
H69B C69 H69C 109.5 . . ?
N2 C68 H68A 109.5 . . ?
N2 C68 H68B 109.5 . . ?
N2 C68 H68C 109.5 . . ?
H68A C68 H68B 109.5 . . ?
H68A C68 H68C 109.5 . . ?
H68B C68 H68C 109.5 . . ?
C38 C37 H37 119.2 . . ?
C38 C37 C36 121.7(11) . . ?
C36 C37 H37 119.2 . . ?
N1 C65 H65A 109.5 . . ?
N1 C65 H65B 109.5 . . ?
N1 C65 H65C 109.5 . . ?
H65A C65 H65B 109.5 . . ?
H65A C65 H65C 109.5 . . ?
H65B C65 H65C 109.5 . . ?
C35 C36 C37 120.0(11) . . ?
C35 C36 H36 120.0 . . ?
C37 C36 H36 120.0 . . ?
N1 C66 H66A 109.5 . . ?
N1 C66 H66B 109.5 . . ?
N1 C66 H66C 109.5 . . ?
H66A C66 H66B 109.5 . . ?
H66A C66 H66C 109.5 . . ?
H66B C66 H66C 109.5 . . ?
C33 C32 C31 123.2(16) . . ?
C39 C32 C31 118.9(13) . . ?
C39 C32 C33 117.6(12) . . ?
C34 C41 C44 123.4(16) . . ?
C34 C41 C40 116.7(12) . . ?
C40 C41 C44 119.9(16) . . ?
C32 C33 H33 119.7 . . ?
C32 C33 C34 120.7(14) . . ?
C34 C33 H33 119.7 . . ?
C41 C34 C33 121.5(14) . . ?
C41 C34 H34 119.3 . . ?
C33 C34 H34 119.3 . . ?
C32 C39 H39 119.5 . . ?
C32 C39 C40 121.0(13) . . ?
C40 C39 H39 119.5 . . ?
C41 C40 C39 122.2(13) . . ?
C41 C40 H40 118.9 . . ?
C39 C40 H40 118.9 . . ?
O15 C71 H71 117.2 . . ?
O15 C71 N4 125.7 . . ?
N4 C71 H71 117.2 . . ?
C71 N4 C72 121.8 . . ?
C71 N4 C8 120.5 . . ?
C72 N4 C8 117.7 . . ?
N4 C72 H72A 109.5 . . ?
N4 C72 H72B 109.5 . . ?
N4 C72 H72C 109.5 . . ?
H72A C72 H72B 109.5 . . ?
H72A C72 H72C 109.5 . . ?
H72B C72 H72C 109.5 . . ?
N4 C8 H8A 109.5 . . ?
N4 C8 H8B 109.5 . . ?
N4 C8 H8C 109.5 . . ?
H8A C8 H8B 109.5 . . ?
H8A C8 H8C 109.5 . . ?
H8B C8 H8C 109.5 . . ?
O16 C19 H19 117.2 . . ?
O16 C19 N3 125.7 . . ?
N3 C19 H19 117.2 . . ?
C19 N3 C70 121.7 . . ?
C19 N3 C23 120.5 . . ?
C70 N3 C23 117.8 . . ?
N3 C70 H70A 109.5 . . ?
N3 C70 H70B 109.5 . . ?
N3 C70 H70C 109.5 . . ?
H70A C70 H70B 109.5 . . ?
H70A C70 H70C 109.5 . . ?
H70B C70 H70C 109.5 . . ?
N3 C23 H23A 109.5 . . ?
N3 C23 H23B 109.5 . . ?
N3 C23 H23C 109.5 . . ?
H23A C23 H23B 109.5 . . ?
H23A C23 H23C 109.5 . . ?
H23B C23 H23C 109.5 . . ?
C54A C53A C56 121.3(15) . . ?
C54A C53A C52A 117.6(16) . . ?
C52A C53A C56 117.3(17) . . ?
C53A C54A H54A 119.8 . . ?
C55A C54A C53A 120.4(16) . . ?
C55A C54A H54A 119.8 . . ?
C54A C55A H55A 119.3 . . ?
C54A C55A C50A 121.4(17) . . ?
C50A C55A H55A 119.3 . . ?
C55A C50A C46 121.8(15) . . ?
C55A C50A C51A 118.6(13) . . ?
C51A C50A C46 119.5(13) . . ?
C50A C51A H51A 119.8 . . ?
C52A C51A C50A 120.3(13) . . ?
C52A C51A H51A 119.8 . . ?
C53A C52A H52A 120.1 . . ?
C51A C52A C53A 119.9(14) . . ?
C51A C52A H52A 120.1 . . ?

loop_
_geom_bond_atom_site_label_1
_geom_bond_atom_site_label_2
_geom_bond_distance
_geom_bond_site_symmetry_2
_geom_bond_publ_flag
Ce1 O5 2.532(4) 3_666 ?
Ce1 O10 2.687(5) 4_665 ?
Ce1 O7 2.742(5) . ?
Ce1 O4 2.582(4) 3_766 ?
Ce1 O1 2.387(4) . ?
Ce1 O12 2.602(4) 3_656 ?
Ce1 O9 2.563(4) 4_665 ?
Ce1 O8 2.533(4) . ?
Ce1 O11 2.633(4) 3_656 ?
Ce1 O14 2.592(4) . ?
Ce1 C31 2.988(7) . ?
Ce1 C63 3.001(7) 4_665 ?
Ce2 O5 2.533(4) 2_646 ?
Ce2 O10 2.495(4) 1_655 ?
Ce2 O7 2.455(4) . ?
Ce2 O4 2.642(4) 3_766 ?
Ce2 O2 2.470(4) . ?
Ce2 O6 2.543(5) 2_646 ?
Ce2 O3 2.531(4) 3_766 ?
Ce2 O11 2.548(4) 2_656 ?
Ce2 O13 2.506(5) . ?
Ce2 C30 2.902(7) 2_646 ?
Ce2 C22 2.960(7) 3_766 ?
O5 C30 1.299(8) . ?
O10 C63 1.298(8) . ?
O7 C31 1.252(8) . ?
O4 C22 1.282(7) . ?
O2 C1 1.248(8) . ?
O6 C30 1.240(8) . ?
O1 C1 1.274(8) . ?
O12 C56 1.249(8) . ?
O9 C63 1.244(8) . ?
O3 C22 1.255(8) . ?
O8 C31 1.254(8) . ?
O11 C56 1.288(8) . ?
O14 C67 1.266(9) . ?
O13 C64 1.242(10) . ?
C30 C27 1.479(9) . ?
C31 C38 1.517(13) . ?
C31 C32 1.501(14) . ?
C18 C22 1.481(9) . ?
C18 C20 1.386(9) . ?
C18 C17 1.397(9) . ?
C56 C53 1.482(11) . ?
C56 C53A 1.493(14) . ?
C21 H21 0.9500 . ?
C21 C20 1.382(9) . ?
C21 C15 1.394(9) . ?
C20 H20 0.9500 . ?
C1 C2 1.504(9) . ?
C63 C60 1.489(9) . ?
C49 H49 0.9500 . ?
C49 C48 1.396(9) . ?
C49 C44 1.379(9) . ?
C27 C28 1.363(9) . ?
C27 C26 1.375(9) . ?
C48 C57 1.496(9) . ?
C48 C47 1.392(9) . ?
C28 H28 0.9500 . ?
C28 C29 1.393(9) . ?
C57 C62 1.398(9) . ?
C57 C58 1.390(9) . ?
C44 C35 1.478(13) . ?
C44 C45 1.379(9) . ?
C44 C41 1.486(13) . ?
C15 C11 1.488(9) . ?
C15 C16 1.396(10) . ?
C2 C7 1.367(9) . ?
C2 C3 1.383(9) . ?
C12 H12 0.9500 . ?
C12 C11 1.413(10) . ?
C12 C13 1.377(10) . ?
C53 C54 1.388(12) . ?
C53 C52 1.430(18) . ?
C9 C10 1.395(9) . ?
C9 C14 1.397(9) . ?
C9 C5 1.484(9) . ?
C24 C25 1.398(9) . ?
C24 C13 1.475(9) . ?
C24 C29 1.381(9) . ?
C46 C47 1.371(9) . ?
C46 C50 1.507(11) . ?
C46 C45 1.400(10) . ?
C46 C50A 1.499(14) . ?
C47 H47 0.9500 . ?
C10 H10 0.9500 . ?
C10 C11 1.412(9) . ?
C54 H54 0.9500 . ?
C54 C55 1.380(14) . ?
C38 C43 1.399(17) . ?
C38 C37 1.387(15) . ?
C7 H7 0.9500 . ?
C7 C6 1.385(9) . ?
C14 H14 0.9500 . ?
C14 C13 1.392(9) . ?
C5 C6 1.380(10) . ?
C5 C4 1.416(9) . ?
C17 H17 0.9500 . ?
C17 C16 1.374(10) . ?
C55 H55 0.9500 . ?
C55 C50 1.396(14) . ?
C59 H59 0.9500 . ?
C59 C58 1.379(9) . ?
C59 C60 1.401(10) . ?
C25 H25 0.9500 . ?
C25 C26 1.382(9) . ?
C3 H3 0.9500 . ?
C3 C4 1.382(9) . ?
C62 H62 0.9500 . ?
C62 C61 1.376(9) . ?
C50 C51 1.402(12) . ?
C58 H58 0.9500 . ?
C6 H6 0.9500 . ?
C16 H16 0.9500 . ?
C60 C61 1.398(9) . ?
C26 H26 0.9500 . ?
C35 C42 1.375(19) . ?
C35 C36 1.378(18) . ?
C4 H4 0.9500 . ?
C45 H45 0.9500 . ?
C29 H29 0.9500 . ?
C61 H61 0.9500 . ?
N2 C67 1.334(10) . ?
N2 C69 1.459(11) . ?
N2 C68 1.459(12) . ?
C43 H43 0.9500 . ?
C43 C42 1.403(14) . ?
C67 H67 0.9500 . ?
C64 H64 0.9500 . ?
C64 N1 1.336(10) . ?
C51 H51 0.9500 . ?
C51 C52 1.387(12) . ?
N1 C65 1.476(13) . ?
N1 C66 1.495(14) . ?
C42 H42 0.9500 . ?
C52 H52 0.9500 . ?
C69 H69A 0.9800 . ?
C69 H69B 0.9800 . ?
C69 H69C 0.9800 . ?
C68 H68A 0.9800 . ?
C68 H68B 0.9800 . ?
C68 H68C 0.9800 . ?
C37 H37 0.9500 . ?
C37 C36 1.395(14) . ?
C65 H65A 0.9800 . ?
C65 H65B 0.9800 . ?
C65 H65C 0.9800 . ?
C36 H36 0.9500 . ?
C66 H66A 0.9800 . ?
C66 H66B 0.9800 . ?
C66 H66C 0.9800 . ?
C32 C33 1.393(18) . ?
C32 C39 1.373(18) . ?
C41 C34 1.377(19) . ?
C41 C40 1.38(2) . ?
C33 H33 0.9500 . ?
C33 C34 1.403(15) . ?
C34 H34 0.9500 . ?
C39 H39 0.9500 . ?
C39 C40 1.390(16) . ?
C40 H40 0.9500 . ?
C71 H71 0.9500 . ?
C71 O15 1.2246 . ?
C71 N4 1.3633 . ?
N4 C72 1.4521 . ?
N4 C8 1.4553 . ?
C72 H72A 0.9800 . ?
C72 H72B 0.9800 . ?
C72 H72C 0.9800 . ?
C8 H8A 0.9800 . ?
C8 H8B 0.9800 . ?
C8 H8C 0.9800 . ?
C19 H19 0.9500 . ?
C19 O16 1.2241 . ?
C19 N3 1.3639 . ?
N3 C70 1.4517 . ?
N3 C23 1.4549 . ?
C70 H70A 0.9800 . ?
C70 H70B 0.9800 . ?
C70 H70C 0.9800 . ?
C23 H23A 0.9800 . ?
C23 H23B 0.9800 . ?
C23 H23C 0.9800 . ?
C53A C54A 1.391(15) . ?
C53A C52A 1.43(2) . ?
C54A H54A 0.9500 . ?
C54A C55A 1.382(17) . ?
C55A H55A 0.9500 . ?
C55A C50A 1.391(17) . ?
C50A C51A 1.404(15) . ?
C51A H51A 0.9500 . ?
C51A C52A 1.388(15) . ?
C52A H52A 0.9500 . ?

loop_
_geom_torsion_atom_site_label_1
_geom_torsion_atom_site_label_2
_geom_torsion_atom_site_label_3
_geom_torsion_atom_site_label_4
_geom_torsion
_geom_torsion_site_symmetry_1
_geom_torsion_site_symmetry_2
_geom_torsion_site_symmetry_3
_geom_torsion_site_symmetry_4
_geom_torsion_publ_flag
Ce1 O5 C30 Ce2 108.7(4) 3_666 . . 2_656 ?
Ce1 O5 C30 O6 94.7(7) 3_666 . . . ?
Ce1 O5 C30 C27 -88.7(6) 3_666 . . . ?
Ce1 O10 C63 O9 8.6(6) 4_466 . . . ?
Ce1 O10 C63 C60 -170.4(5) 4_466 . . . ?
Ce1 O7 C31 O8 -10.8(6) . . . . ?
Ce1 O7 C31 C38 161.7(14) . . . . ?
Ce1 O7 C31 C32 170.5(16) . . . . ?
Ce1 O4 C22 Ce2 -115.4(5) 3_766 . . 3_766 ?
Ce1 O4 C22 O3 -115.4(6) 3_766 . . . ?
Ce1 O4 C22 C18 64.2(8) 3_766 . . . ?
Ce1 O1 C1 O2 -0.5(16) . . . . ?
Ce1 O1 C1 C2 179.0(8) . . . . ?
Ce1 O12 C56 O11 1.5(6) 3_656 . . . ?
Ce1 O12 C56 C53 178.8(19) 3_656 . . . ?
Ce1 O12 C56 C53A -176(3) 3_656 . . . ?
Ce1 O9 C63 O10 -9.1(7) 4_466 . . . ?
Ce1 O9 C63 C60 169.9(5) 4_466 . . . ?
Ce1 O8 C31 O7 11.8(7) . . . . ?
Ce1 O8 C31 C38 -161.4(12) . . . . ?
Ce1 O8 C31 C32 -169.5(17) . . . . ?
Ce1 O11 C56 O12 -1.5(6) 3_656 . . . ?
Ce1 O11 C56 C53 -178.8(18) 3_656 . . . ?
Ce1 O11 C56 C53A 176(3) 3_656 . . . ?
Ce1 O14 C67 N2 165.1(6) . . . . ?
Ce1 C31 C38 C43 122(2) . . . . ?
Ce1 C31 C38 C37 -63(4) . . . . ?
Ce2 O5 C30 O6 -14.1(7) 2_656 . . . ?
Ce2 O5 C30 C27 162.6(5) 2_656 . . . ?
Ce2 O10 C63 Ce1 -104.2(5) 1_455 . . 4_466 ?
Ce2 O10 C63 O9 -95.6(7) 1_455 . . . ?
Ce2 O10 C63 C60 85.4(7) 1_455 . . . ?
Ce2 O7 C31 Ce1 129.9(9) . . . . ?
Ce2 O7 C31 O8 119.1(9) . . . . ?
Ce2 O7 C31 C38 -68.4(17) . . . . ?
Ce2 O7 C31 C32 -59.6(19) . . . . ?
Ce2 O4 C22 O3 0.0(6) 3_766 . . . ?
Ce2 O4 C22 C18 179.6(5) 3_766 . . . ?
Ce2 O2 C1 O1 22.6(9) . . . . ?
Ce2 O2 C1 C2 -156.9(4) . . . . ?
Ce2 O6 C30 O5 14.0(6) 2_656 . . . ?
Ce2 O6 C30 C27 -162.5(6) 2_656 . . . ?
Ce2 O3 C22 O4 0.0(7) 3_766 . . . ?
Ce2 O3 C22 C18 -179.6(5) 3_766 . . . ?
Ce2 O11 C56 Ce1 159.2(17) 2_646 . . 3_656 ?
Ce2 O11 C56 O12 157.8(13) 2_646 . . . ?
Ce2 O11 C56 C53 -20(3) 2_646 . . . ?
Ce2 O11 C56 C53A -25(3) 2_646 . . . ?
Ce2 O13 C64 N1 -167.4(5) . . . . ?
Ce2 C30 C27 C28 62(2) 2_656 . . . ?
Ce2 C30 C27 C26 -116.7(17) 2_656 . . . ?
O5 C30 C27 C28 -18.9(10) . . . . ?
O5 C30 C27 C26 162.7(6) . . . . ?
O10 C63 C60 C59 17.4(10) . . . . ?
O10 C63 C60 C61 -161.3(6) . . . . ?
O7 C31 C38 C43 4(3) . . . . ?
O7 C31 C38 C37 178.8(17) . . . . ?
O7 C31 C32 C33 -40(4) . . . . ?
O7 C31 C32 C39 147(2) . . . . ?
O2 C1 C2 C7 -15.3(10) . . . . ?
O2 C1 C2 C3 164.9(6) . . . . ?
O6 C30 C27 C28 157.7(7) . . . . ?
O6 C30 C27 C26 -20.7(10) . . . . ?
O1 C1 C2 C7 165.2(6) . . . . ?
O1 C1 C2 C3 -14.7(9) . . . . ?
O12 C56 C53 C54 156.6(19) . . . . ?
O12 C56 C53 C52 -9(4) . . . . ?
O12 C56 C53A C54A 157(3) . . . . ?
O12 C56 C53A C52A -45(6) . . . . ?
O9 C63 C60 C59 -161.6(6) . . . . ?
O9 C63 C60 C61 19.7(10) . . . . ?
O8 C31 C38 C43 177.2(19) . . . . ?
O8 C31 C38 C37 -8(3) . . . . ?
O8 C31 C32 C33 141(2) . . . . ?
O8 C31 C32 C39 -32(4) . . . . ?
O11 C56 C53 C54 -26(3) . . . . ?
O11 C56 C53 C52 168(2) . . . . ?
O11 C56 C53A C54A -20(5) . . . . ?
O11 C56 C53A C52A 138(3) . . . . ?
O13 C64 N1 C65 -179.6(8) . . . . ?
O13 C64 N1 C66 -0.9(14) . . . . ?
C30 C27 C28 C29 -176.7(6) . . . . ?
C30 C27 C26 C25 179.0(6) . . . . ?
C31 C38 C43 C42 175.3(15) . . . . ?
C31 C38 C37 C36 -177.0(17) . . . . ?
C31 C32 C33 C34 -171(2) . . . . ?
C31 C32 C39 C40 170(2) . . . . ?
C18 C17 C16 C15 -0.1(12) . . . . ?
C56 C53 C54 C55 -174(7) . . . . ?
C56 C53 C52 C51 179(2) . . . . ?
C56 C53A C54A C55A 172(11) . . . . ?
C56 C53A C52A C51A -173(3) . . . . ?
C22 C18 C20 C21 -174.9(6) . . . . ?
C22 C18 C17 C16 174.6(7) . . . . ?
C21 C15 C11 C12 30.0(10) . . . . ?
C21 C15 C11 C10 -147.9(6) . . . . ?
C21 C15 C16 C17 3.1(11) . . . . ?
C20 C18 C22 O4 18.3(10) . . . . ?
C20 C18 C22 O3 -162.0(6) . . . . ?
C20 C18 C17 C16 -2.7(11) . . . . ?
C20 C21 C15 C11 175.2(6) . . . . ?
C20 C21 C15 C16 -3.4(10) . . . . ?
C1 C2 C7 C6 178.3(6) . . . . ?
C1 C2 C3 C4 179.9(6) . . . . ?
C63 C60 C61 C62 176.6(6) . . . . ?
C49 C48 C57 C62 -148.0(6) . . . . ?
C49 C48 C57 C58 35.1(9) . . . . ?
C49 C48 C47 C46 -0.1(10) . . . . ?
C49 C44 C35 C42 66(3) . . . . ?
C49 C44 C35 C36 -109(3) . . . . ?
C49 C44 C45 C46 0.3(11) . . . . ?
C49 C44 C41 C34 99(5) . . . . ?
C49 C44 C41 C40 -79(4) . . . . ?
C27 C28 C29 C24 -2.6(11) . . . . ?
C48 C49 C44 C35 175.4(9) . . . . ?
C48 C49 C44 C45 -0.9(10) . . . . ?
C48 C49 C44 C41 -179.6(9) . . . . ?
C48 C57 C62 C61 -176.6(6) . . . . ?
C48 C57 C58 C59 173.8(6) . . . . ?
C28 C27 C26 C25 0.6(11) . . . . ?
C57 C48 C47 C46 175.5(6) . . . . ?
C57 C62 C61 C60 2.3(10) . . . . ?
C44 C49 C48 C57 -174.8(6) . . . . ?
C44 C49 C48 C47 0.8(10) . . . . ?
C44 C35 C42 C43 -179(2) . . . . ?
C44 C35 C36 C37 177(2) . . . . ?
C44 C41 C34 C33 175(3) . . . . ?
C44 C41 C40 C39 -177(3) . . . . ?
C15 C21 C20 C18 0.8(10) . . . . ?
C2 C7 C6 C5 2.4(11) . . . . ?
C2 C3 C4 C5 1.3(11) . . . . ?
C53 C54 C55 C50 -1(10) . . . . ?
C9 C10 C11 C15 177.6(6) . . . . ?
C9 C10 C11 C12 -0.4(10) . . . . ?
C9 C14 C13 C12 3.1(11) . . . . ?
C9 C14 C13 C24 -177.4(6) . . . . ?
C9 C5 C6 C7 -178.6(6) . . . . ?
C9 C5 C4 C3 176.8(6) . . . . ?
C24 C25 C26 C27 -2.0(11) . . . . ?
C46 C50 C51 C52 170.5(12) . . . . ?
C46 C50A C51A C52A -172.5(17) . . . . ?
C47 C48 C57 C62 36.6(9) . . . . ?
C47 C48 C57 C58 -140.4(7) . . . . ?
C47 C46 C50 C55 -43(3) . . . . ?
C47 C46 C50 C51 145.0(12) . . . . ?
C47 C46 C45 C44 0.3(11) . . . . ?
C47 C46 C50A C55A -17(5) . . . . ?
C47 C46 C50A C51A 158.9(17) . . . . ?
C10 C9 C14 C13 -2.7(10) . . . . ?
C10 C9 C5 C6 154.2(7) . . . . ?
C10 C9 C5 C4 -23.2(10) . . . . ?
C11 C15 C16 C17 -175.6(7) . . . . ?
C11 C12 C13 C24 178.4(6) . . . . ?
C11 C12 C13 C14 -2.1(11) . . . . ?
C54 C53 C52 C51 13(3) . . . . ?
C54 C55 C50 C46 -167(6) . . . . ?
C54 C55 C50 C51 6(9) . . . . ?
C38 C43 C42 C35 3(3) . . . . ?
C38 C37 C36 C35 1(3) . . . . ?
C7 C2 C3 C4 0.0(10) . . . . ?
C14 C9 C10 C11 1.3(10) . . . . ?
C14 C9 C5 C6 -24.4(10) . . . . ?
C14 C9 C5 C4 158.2(7) . . . . ?
C5 C9 C10 C11 -177.3(6) . . . . ?
C5 C9 C14 C13 175.9(6) . . . . ?
C17 C18 C22 O4 -158.8(6) . . . . ?
C17 C18 C22 O3 20.8(10) . . . . ?
C17 C18 C20 C21 2.3(10) . . . . ?
C55 C50 C51 C52 -2(4) . . . . ?
C59 C60 C61 C62 -2.2(10) . . . . ?
C25 C24 C13 C12 -46.1(10) . . . . ?
C25 C24 C13 C14 134.3(7) . . . . ?
C25 C24 C29 C28 1.1(11) . . . . ?
C3 C2 C7 C6 -1.9(10) . . . . ?
C62 C57 C58 C59 -3.2(10) . . . . ?
C50 C46 C47 C48 -175.4(9) . . . . ?
C50 C46 C45 C44 175.0(10) . . . . ?
C50 C51 C52 C53 -8(3) . . . . ?
C58 C57 C62 C61 0.4(10) . . . . ?
C58 C59 C60 C63 -179.4(6) . . . . ?
C58 C59 C60 C61 -0.6(10) . . . . ?
C13 C12 C11 C15 -177.2(6) . . . . ?
C13 C12 C11 C10 0.8(10) . . . . ?
C13 C24 C25 C26 -178.3(7) . . . . ?
C13 C24 C29 C28 -179.4(7) . . . . ?
C6 C5 C4 C3 -0.7(10) . . . . ?
C16 C15 C11 C12 -151.3(7) . . . . ?
C16 C15 C11 C10 30.7(10) . . . . ?
C60 C59 C58 C57 3.3(11) . . . . ?
C26 C27 C28 C29 1.7(11) . . . . ?
C35 C44 C45 C46 -176.2(9) . . . . ?
C4 C5 C6 C7 -1.1(10) . . . . ?
C45 C44 C35 C42 -118(3) . . . . ?
C45 C44 C35 C36 67(4) . . . . ?
C45 C44 C41 C34 -80(5) . . . . ?
C45 C44 C41 C40 102(4) . . . . ?
C45 C46 C47 C48 -0.4(11) . . . . ?
C45 C46 C50 C55 143(4) . . . . ?
C45 C46 C50 C51 -29.6(18) . . . . ?
C45 C46 C50A C55A 155(6) . . . . ?
C45 C46 C50A C51A -29(3) . . . . ?
C29 C24 C25 C26 1.1(10) . . . . ?
C29 C24 C13 C12 134.4(7) . . . . ?
C29 C24 C13 C14 -45.1(10) . . . . ?
C43 C38 C37 C36 -2(3) . . . . ?
C42 C35 C36 C37 1(5) . . . . ?
C52 C53 C54 C55 -9(5) . . . . ?
C69 N2 C67 O14 -1.7(14) . . . . ?
C68 N2 C67 O14 -175.8(10) . . . . ?
C37 C38 C43 C42 0(3) . . . . ?
C36 C35 C42 C43 -4(5) . . . . ?
C32 C33 C34 C41 3(5) . . . . ?
C32 C39 C40 C41 -1(4) . . . . ?
C41 C44 C45 C46 178.9(10) . . . . ?
C33 C32 C39 C40 -3(4) . . . . ?
C34 C41 C40 C39 6(6) . . . . ?
C39 C32 C33 C34 2(5) . . . . ?
C40 C41 C34 C33 -7(6) . . . . ?
O15 C71 N4 C72 180.0 . . . . ?
O15 C71 N4 C8 0.0 . . . . ?
O16 C19 N3 C70 180.0 . . . . ?
O16 C19 N3 C23 0.0 . . . . ?
C53A C54A C55A C50A -5(15) . . . . ?
C54A C53A C52A C51A -15(5) . . . . ?
C54A C55A C50A C46 171(9) . . . . ?
C54A C55A C50A C51A -5(13) . . . . ?
C55A C50A C51A C52A 4(5) . . . . ?
C50A C46 C47 C48 171.8(13) . . . . ?
C50A C46 C45 C44 -172.2(13) . . . . ?
C50A C51A C52A C53A 6(5) . . . . ?
C52A C53A C54A C55A 14(8) . . . . ?

loop_
_smtbx_masks_void_nr
_smtbx_masks_void_average_x
_smtbx_masks_void_average_y
_smtbx_masks_void_average_z
_smtbx_masks_void_volume
_smtbx_masks_void_count_electrons
_smtbx_masks_void_content
1 0.346 0.000 0.451 692.7 55.4 '1.4 DMF'
2 0.390 0.500 -0.311 692.7 55.4 '1.4 DMF'
3 0.275 0.230 0.425 30.0 1.3 ?
4 0.275 0.270 0.925 30.0 1.3 ?
5 0.725 0.730 0.075 30.0 1.7 ?
6 0.725 0.770 0.575 30.0 1.7 ?
